data_4037510
loop_
_publ_author_name
'Huang, Qiu-Xia'
'Zheng, Qu-Tong'
'Duan, Yaya'
'Lin, Jin-Hong'
'Xiao, Ji-Chang'
'Zheng, Xing'

_publ_section_title
;
 Diastereoselective Synthesis of CF<sub>3</sub>-Containing Vicinal
 Diamines.
;
_journal_issue 15
_journal_name_full 'The Journal of organic chemistry'
_journal_page_first 8273
_journal_page_last 8281
_journal_paper_doi 10.1021/acs.joc.7b01261
_journal_volume 82
_journal_year 2017
_chemical_formula_sum 'C18 H15 F3 N2 O4 S'
_chemical_formula_weight 412.38
_space_group_IT_number 2
_space_group_name_Hall '-P 1'
_space_group_name_H-M_alt 'P -1'
_symmetry_cell_setting triclinic
_symmetry_space_group_name_H-M 'P -1'
_atom_sites_solution_hydrogens geom
_atom_sites_solution_primary direct
_atom_sites_solution_secondary difmap
_audit_creation_method SHELXL-97
_cell_angle_alpha 73.037(2)
_cell_angle_beta 86.996(3)
_cell_angle_gamma 81.089(2)
_cell_formula_units_Z 2
_cell_length_a 6.0926(7)
_cell_length_b 12.1228(14)
_cell_length_c 15.3871(16)
_cell_measurement_reflns_used 1661
_cell_measurement_temperature 293(2)
_cell_measurement_theta_max 46.139
_cell_measurement_theta_min 5.092
_cell_volume 1073.9(2)
_computing_cell_refinement 'Bruker SMART'
_computing_data_collection 'Bruker SMART'
_computing_data_reduction 'Bruker SHELXTL'
_computing_molecular_graphics 'Bruker SHELXTL'
_computing_publication_material 'Bruker SHELXTL'
_computing_structure_refinement 'SHELXL-97 (Sheldrick, 1997)'
_computing_structure_solution 'SHELXS-97 (Sheldrick, 1990)'
_diffrn_ambient_temperature 293(2)
_diffrn_measured_fraction_theta_full 0.996
_diffrn_measured_fraction_theta_max 0.996
_diffrn_measurement_device_type 'CCD area detector'
_diffrn_measurement_method 'phi and omega scans'
_diffrn_radiation_monochromator graphite
_diffrn_radiation_source 'fine-focus sealed tube'
_diffrn_radiation_type MoK\a
_diffrn_radiation_wavelength 0.71073
_diffrn_reflns_av_R_equivalents 0.0000
_diffrn_reflns_av_sigmaI/netI 0.0450
_diffrn_reflns_limit_h_max 7
_diffrn_reflns_limit_h_min -7
_diffrn_reflns_limit_k_max 14
_diffrn_reflns_limit_k_min -14
_diffrn_reflns_limit_l_max 18
_diffrn_reflns_limit_l_min 0
_diffrn_reflns_number 4219
_diffrn_reflns_theta_full 26.00
_diffrn_reflns_theta_max 26.00
_diffrn_reflns_theta_min 1.91
_exptl_absorpt_coefficient_mu 0.200
_exptl_absorpt_correction_T_max 1.00000
_exptl_absorpt_correction_T_min 0.66961
_exptl_absorpt_correction_type empirical
_exptl_absorpt_process_details sadabs
_exptl_crystal_colour colorless
_exptl_crystal_density_diffrn 1.275
_exptl_crystal_density_method 'not measured'
_exptl_crystal_description prismatic
_exptl_crystal_F_000 424
_exptl_crystal_size_max 0.211
_exptl_crystal_size_mid 0.175
_exptl_crystal_size_min 0.113
_platon_squeeze_details
;
;
_refine_diff_density_max 0.351
_refine_diff_density_min -0.232
_refine_diff_density_rms 0.056
_refine_ls_extinction_method none
_refine_ls_goodness_of_fit_ref 1.050
_refine_ls_hydrogen_treatment constr
_refine_ls_matrix_type full
_refine_ls_number_parameters 254
_refine_ls_number_reflns 4219
_refine_ls_number_restraints 0
_refine_ls_restrained_S_all 1.050
_refine_ls_R_factor_all 0.0815
_refine_ls_R_factor_gt 0.0597
_refine_ls_shift/su_max 0.008
_refine_ls_shift/su_mean 0.000
_refine_ls_structure_factor_coef Fsqd
_refine_ls_weighting_details 'calc w=1/[\s^2^(Fo^2^)+(0.1061P)^2^+0.0000P] where P=(Fo^2^+2Fc^2^)/3'
_refine_ls_weighting_scheme calc
_refine_ls_wR_factor_gt 0.1662
_refine_ls_wR_factor_ref 0.1791
_reflns_number_gt 3065
_reflns_number_total 4219
_reflns_threshold_expression >2sigma(I)
_cod_data_source_file jo7b01261_si_002.cif
_cod_data_source_block cd213532_3m
_cod_depositor_comments
;
The following automatic conversions were performed:

data item '_symmetry_cell_setting' value 'Triclinic' was changed to
'triclinic' in accordance with the
/home/saulius/struct/COD-crude-data/automatic-downloads/DataCite-retrospective/ACS/depositions/lib/dictionaries/cif_core.dic
dictionary named 'cif_core.dic' version 2.4.2 last updated on
2011-04-26.

Automatic conversion script
Id: cif_fix_values 6909 2019-04-08 15:41:33Z antanas 
;
_cod_original_sg_symbol_H-M P-1
_cod_database_code 4037510

loop_
_symmetry_equiv_pos_as_xyz
'x, y, z'
'-x, -y, -z'

loop_
_atom_site_label
_atom_site_type_symbol
_atom_site_fract_x
_atom_site_fract_y
_atom_site_fract_z
_atom_site_U_iso_or_equiv
_atom_site_adp_type
_atom_site_occupancy
_atom_site_symmetry_multiplicity
_atom_site_calc_flag
_atom_site_refinement_flags
S1 S -0.26446(10) 0.81886(5) 0.55726(4) 0.0531(2) Uani 1 1 d .
F1 F -0.5597(3) 1.06208(19) 0.67959(14) 0.1157(8) Uani 1 1 d .
F2 F -0.3658(3) 0.96050(17) 0.79151(13) 0.1001(6) Uani 1 1 d .
F3 F -0.2756(5) 1.1224(2) 0.7106(2) 0.1511(10) Uani 1 1 d .
N1 N -0.2386(3) 0.85276(15) 0.65420(12) 0.0511(5) Uani 1 1 d .
N2 N 0.6886(5) 0.5631(2) 1.12597(18) 0.0795(7) Uani 1 1 d .
O1 O 0.5754(4) 0.5540(3) 1.19459(15) 0.1187(10) Uani 1 1 d .
O2 O 0.8839(4) 0.5266(3) 1.12672(16) 0.1102(9) Uani 1 1 d .
O3 O -0.1405(3) 0.88688(16) 0.48586(11) 0.0690(5) Uani 1 1 d .
O4 O -0.4983(3) 0.82417(16) 0.54693(12) 0.0679(5) Uani 1 1 d .
C1 C -0.3504(6) 1.0291(3) 0.7067(2) 0.0793(9) Uani 1 1 d .
C2 C -0.2123(4) 0.9727(2) 0.64484(18) 0.0595(6) Uani 1 1 d .
H2 H -0.2058 1.0218 0.5819 0.071 Uiso 1 1 calc R
C3 C -0.0185(4) 0.8798(2) 0.67278(16) 0.0568(6) Uani 1 1 d .
H3 H 0.0929 0.8774 0.6248 0.068 Uiso 1 1 calc R
C4 C 0.0668(4) 0.8261(2) 0.76578(17) 0.0585(6) Uani 1 1 d .
H4 H -0.0300 0.8272 0.8144 0.070 Uiso 1 1 calc R
C5 C 0.2702(4) 0.7775(2) 0.78264(16) 0.0595(6) Uani 1 1 d .
H5 H 0.3625 0.7778 0.7325 0.071 Uiso 1 1 calc R
C6 C 0.3721(4) 0.7220(2) 0.87227(16) 0.0553(6) Uani 1 1 d .
C7 C 0.5931(4) 0.6713(2) 0.87808(17) 0.0635(7) Uani 1 1 d .
H7 H 0.6738 0.6727 0.8249 0.076 Uiso 1 1 calc R
C8 C 0.6960(4) 0.6193(2) 0.96004(18) 0.0668(7) Uani 1 1 d .
H8 H 0.8439 0.5850 0.9625 0.080 Uiso 1 1 calc R
C9 C 0.5781(4) 0.6186(2) 1.03792(17) 0.0611(6) Uani 1 1 d .
C10 C 0.3592(5) 0.6661(3) 1.03543(18) 0.0757(8) Uani 1 1 d .
H10 H 0.2792 0.6628 1.0891 0.091 Uiso 1 1 calc R
C11 C 0.2585(4) 0.7189(3) 0.95270(19) 0.0728(8) Uani 1 1 d .
H11 H 0.1107 0.7532 0.9509 0.087 Uiso 1 1 calc R
C12 C -0.1340(4) 0.6737(2) 0.58699(16) 0.0537(6) Uani 1 1 d .
C13 C -0.2509(5) 0.5866(2) 0.63834(19) 0.0669(7) Uani 1 1 d .
H13 H -0.3965 0.6048 0.6568 0.080 Uiso 1 1 calc R
C14 C -0.1472(6) 0.4737(3) 0.6611(2) 0.0831(9) Uani 1 1 d .
H14 H -0.2250 0.4149 0.6947 0.100 Uiso 1 1 calc R
C15 C 0.0696(6) 0.4447(3) 0.6357(2) 0.0837(10) Uani 1 1 d .
C16 C 0.1821(5) 0.5322(3) 0.5851(2) 0.0862(10) Uani 1 1 d .
H16 H 0.3275 0.5134 0.5668 0.103 Uiso 1 1 calc R
C17 C 0.0832(4) 0.6488(3) 0.56039(19) 0.0702(7) Uani 1 1 d .
H17 H 0.1613 0.7077 0.5271 0.084 Uiso 1 1 calc R
C18 C 0.1835(8) 0.3194(3) 0.6631(3) 0.1280(17) Uani 1 1 d .
H18A H 0.0817 0.2691 0.6569 0.192 Uiso 1 1 calc R
H18B H 0.2301 0.2980 0.7252 0.192 Uiso 1 1 calc R
H18C H 0.3107 0.3116 0.6247 0.192 Uiso 1 1 calc R

loop_
_atom_site_aniso_label
_atom_site_aniso_U_11
_atom_site_aniso_U_22
_atom_site_aniso_U_33
_atom_site_aniso_U_23
_atom_site_aniso_U_13
_atom_site_aniso_U_12
S1 0.0496(4) 0.0552(4) 0.0486(4) -0.0054(3) -0.0060(2) -0.0069(3)
F1 0.1007(14) 0.1205(16) 0.1123(16) -0.0397(13) -0.0252(12) 0.0452(13)
F2 0.1100(14) 0.1024(13) 0.0771(12) -0.0305(11) -0.0008(10) 0.0266(11)
F3 0.191(3) 0.0983(16) 0.197(3) -0.0882(17) 0.025(2) -0.0407(16)
N1 0.0482(11) 0.0479(10) 0.0504(11) -0.0055(8) -0.0025(8) -0.0029(8)
N2 0.0767(17) 0.0962(18) 0.0625(16) -0.0130(13) -0.0118(13) -0.0184(14)
O1 0.0974(18) 0.191(3) 0.0562(14) -0.0197(16) -0.0069(12) -0.0156(17)
O2 0.0712(14) 0.160(2) 0.0811(16) -0.0140(15) -0.0237(12) 0.0049(15)
O3 0.0753(12) 0.0745(11) 0.0487(10) -0.0009(8) -0.0011(8) -0.0183(9)
O4 0.0477(10) 0.0759(12) 0.0743(12) -0.0142(9) -0.0151(8) -0.0005(8)
C1 0.092(2) 0.0568(16) 0.087(2) -0.0207(15) -0.0164(17) 0.0029(15)
C2 0.0651(15) 0.0498(13) 0.0578(15) -0.0061(11) -0.0095(11) -0.0059(11)
C3 0.0519(13) 0.0610(14) 0.0519(14) -0.0047(11) -0.0046(10) -0.0123(11)
C4 0.0554(15) 0.0660(15) 0.0514(14) -0.0116(11) 0.0002(11) -0.0107(12)
C5 0.0543(15) 0.0670(15) 0.0513(14) -0.0084(12) 0.0018(11) -0.0086(12)
C6 0.0511(13) 0.0619(14) 0.0514(14) -0.0121(11) -0.0017(11) -0.0114(11)
C7 0.0504(14) 0.0785(17) 0.0541(15) -0.0092(13) 0.0027(11) -0.0071(12)
C8 0.0478(14) 0.0787(18) 0.0645(17) -0.0077(14) -0.0056(12) -0.0045(12)
C9 0.0567(15) 0.0713(16) 0.0538(15) -0.0110(12) -0.0096(12) -0.0150(12)
C10 0.0631(17) 0.112(2) 0.0522(16) -0.0275(16) -0.0013(12) -0.0070(16)
C11 0.0503(15) 0.099(2) 0.0633(17) -0.0207(15) -0.0023(12) 0.0020(14)
C12 0.0522(13) 0.0593(14) 0.0501(13) -0.0175(11) -0.0049(10) -0.0046(11)
C13 0.0734(17) 0.0568(15) 0.0682(17) -0.0149(12) 0.0060(13) -0.0103(13)
C14 0.110(3) 0.0619(17) 0.076(2) -0.0173(15) -0.0048(18) -0.0120(17)
C15 0.107(3) 0.0675(19) 0.079(2) -0.0341(17) -0.0302(19) 0.0126(18)
C16 0.0620(18) 0.102(2) 0.103(2) -0.056(2) -0.0163(17) 0.0204(18)
C17 0.0539(15) 0.0845(19) 0.0739(18) -0.0252(15) -0.0019(13) -0.0099(13)
C18 0.158(4) 0.082(2) 0.145(4) -0.054(2) -0.068(3) 0.043(2)

loop_
_atom_type_symbol
_atom_type_description
_atom_type_scat_dispersion_real
_atom_type_scat_dispersion_imag
_atom_type_scat_source
C C 0.0033 0.0016 'International Tables Vol C Tables 4.2.6.8 and 6.1.1.4'
H H 0.0000 0.0000 'International Tables Vol C Tables 4.2.6.8 and 6.1.1.4'
N N 0.0061 0.0033 'International Tables Vol C Tables 4.2.6.8 and 6.1.1.4'
O O 0.0106 0.0060 'International Tables Vol C Tables 4.2.6.8 and 6.1.1.4'
F F 0.0171 0.0103 'International Tables Vol C Tables 4.2.6.8 and 6.1.1.4'
S S 0.1246 0.1234 'International Tables Vol C Tables 4.2.6.8 and 6.1.1.4'

loop_
_geom_angle_atom_site_label_1
_geom_angle_atom_site_label_2
_geom_angle_atom_site_label_3
_geom_angle
O3 S1 O4 119.51(11)
O3 S1 N1 110.42(11)
O4 S1 N1 105.14(10)
O3 S1 C12 108.94(12)
O4 S1 C12 110.35(12)
N1 S1 C12 100.83(10)
C2 N1 C3 60.62(15)
C2 N1 S1 116.30(15)
C3 N1 S1 117.37(15)
O2 N2 O1 123.3(3)
O2 N2 C9 118.8(3)
O1 N2 C9 117.9(3)
F3 C1 F1 106.6(3)
F3 C1 F2 107.9(3)
F1 C1 F2 104.0(3)
F3 C1 C2 111.1(3)
F1 C1 C2 112.3(3)
F2 C1 C2 114.5(2)
N1 C2 C1 115.8(2)
N1 C2 C3 60.94(15)
C1 C2 C3 125.2(2)
N1 C2 H2 114.6
C1 C2 H2 114.6
C3 C2 H2 114.6
C4 C3 C2 126.5(2)
C4 C3 N1 116.4(2)
C2 C3 N1 58.44(14)
C4 C3 H3 114.4
C2 C3 H3 114.4
N1 C3 H3 114.4
C5 C4 C3 122.8(2)
C5 C4 H4 118.6
C3 C4 H4 118.6
C4 C5 C6 127.2(2)
C4 C5 H5 116.4
C6 C5 H5 116.4
C11 C6 C7 117.3(2)
C11 C6 C5 123.0(2)
C7 C6 C5 119.7(2)
C8 C7 C6 121.8(2)
C8 C7 H7 119.1
C6 C7 H7 119.1
C9 C8 C7 119.0(2)
C9 C8 H8 120.5
C7 C8 H8 120.5
C8 C9 C10 121.2(2)
C8 C9 N2 119.0(2)
C10 C9 N2 119.8(2)
C9 C10 C11 119.3(2)
C9 C10 H10 120.4
C11 C10 H10 120.4
C10 C11 C6 121.4(2)
C10 C11 H11 119.3
C6 C11 H11 119.3
C17 C12 C13 121.6(2)
C17 C12 S1 119.3(2)
C13 C12 S1 119.11(19)
C14 C13 C12 118.5(3)
C14 C13 H13 120.7
C12 C13 H13 120.7
C13 C14 C15 121.9(3)
C13 C14 H14 119.1
C15 C14 H14 119.1
C16 C15 C14 118.6(3)
C16 C15 C18 120.2(4)
C14 C15 C18 121.2(4)
C15 C16 C17 121.6(3)
C15 C16 H16 119.2
C17 C16 H16 119.2
C12 C17 C16 117.8(3)
C12 C17 H17 121.1
C16 C17 H17 121.1
C15 C18 H18A 109.5
C15 C18 H18B 109.5
H18A C18 H18B 109.5
C15 C18 H18C 109.5
H18A C18 H18C 109.5
H18B C18 H18C 109.5

loop_
_geom_bond_atom_site_label_1
_geom_bond_atom_site_label_2
_geom_bond_distance
S1 O3 1.4263(18)
S1 O4 1.4311(17)
S1 N1 1.680(2)
S1 C12 1.753(2)
F1 C1 1.327(3)
F2 C1 1.335(4)
F3 C1 1.301(4)
N1 C2 1.452(3)
N1 C3 1.490(3)
N2 O2 1.203(3)
N2 O1 1.217(3)
N2 C9 1.471(3)
C1 C2 1.482(4)
C2 C3 1.485(3)
C2 H2 0.9800
C3 C4 1.474(3)
C3 H3 0.9800
C4 C5 1.292(3)
C4 H4 0.9300
C5 C6 1.469(3)
C5 H5 0.9300
C6 C11 1.380(3)
C6 C7 1.387(3)
C7 C8 1.370(3)
C7 H7 0.9300
C8 C9 1.363(4)
C8 H8 0.9300
C9 C10 1.366(4)
C10 C11 1.375(4)
C10 H10 0.9300
C11 H11 0.9300
C12 C17 1.379(3)
C12 C13 1.390(4)
C13 C14 1.368(4)
C13 H13 0.9300
C14 C15 1.379(5)
C14 H14 0.9300
C15 C16 1.375(5)
C15 C18 1.516(4)
C16 C17 1.397(4)
C16 H16 0.9300
C17 H17 0.9300
C18 H18A 0.9600
C18 H18B 0.9600
C18 H18C 0.9600

loop_
_geom_torsion_atom_site_label_1
_geom_torsion_atom_site_label_2
_geom_torsion_atom_site_label_3
_geom_torsion_atom_site_label_4
_geom_torsion
O3 S1 N1 C2 32.1(2)
O4 S1 N1 C2 -98.04(18)
C12 S1 N1 C2 147.21(18)
O3 S1 N1 C3 -36.74(18)
O4 S1 N1 C3 -166.91(15)
C12 S1 N1 C3 78.34(17)
C3 N1 C2 C1 -117.6(3)
S1 N1 C2 C1 134.3(2)
S1 N1 C2 C3 -108.07(18)
F3 C1 C2 N1 163.2(3)
F1 C1 C2 N1 -77.5(3)
F2 C1 C2 N1 40.8(4)
F3 C1 C2 C3 91.8(3)
F1 C1 C2 C3 -149.0(3)
F2 C1 C2 C3 -30.6(4)
N1 C2 C3 C4 -101.2(3)
C1 C2 C3 C4 1.4(4)
C1 C2 C3 N1 102.6(3)
C2 N1 C3 C4 118.3(3)
S1 N1 C3 C4 -135.4(2)
S1 N1 C3 C2 106.33(18)
C2 C3 C4 C5 -155.6(3)
N1 C3 C4 C5 135.5(3)
C3 C4 C5 C6 179.8(2)
C4 C5 C6 C11 -2.5(5)
C4 C5 C6 C7 178.5(3)
C11 C6 C7 C8 0.5(4)
C5 C6 C7 C8 179.5(3)
C6 C7 C8 C9 -0.8(4)
C7 C8 C9 C10 1.6(5)
C7 C8 C9 N2 -179.8(3)
O2 N2 C9 C8 4.8(4)
O1 N2 C9 C8 -173.4(3)
O2 N2 C9 C10 -176.6(3)
O1 N2 C9 C10 5.2(4)
C8 C9 C10 C11 -2.2(5)
N2 C9 C10 C11 179.3(3)
C9 C10 C11 C6 1.8(5)
C7 C6 C11 C10 -1.0(4)
C5 C6 C11 C10 -180.0(3)
O3 S1 C12 C17 17.0(2)
O4 S1 C12 C17 150.0(2)
N1 S1 C12 C17 -99.2(2)
O3 S1 C12 C13 -164.22(19)
O4 S1 C12 C13 -31.2(2)
N1 S1 C12 C13 79.6(2)
C17 C12 C13 C14 -1.2(4)
S1 C12 C13 C14 -180.0(2)
C12 C13 C14 C15 0.9(4)
C13 C14 C15 C16 -0.8(5)
C13 C14 C15 C18 178.8(3)
C14 C15 C16 C17 1.0(5)
C18 C15 C16 C17 -178.6(3)
C13 C12 C17 C16 1.3(4)
S1 C12 C17 C16 -179.9(2)
C15 C16 C17 C12 -1.2(4)

loop_
_platon_squeeze_void_nr
_platon_squeeze_void_average_x
_platon_squeeze_void_average_y
_platon_squeeze_void_average_z
_platon_squeeze_void_volume
_platon_squeeze_void_count_electrons
_platon_squeeze_void_content
1 -0.034 0.000 0.000 198 32 ' '
